data_4075768
loop_
_publ_author_name
'Tanaka, Shukichi'
'Dubs, Christian'
'Inagaki, Akiko'
'Akita, Munetaka'

_publ_section_title
;
 Polynuclear Rhodium Complexes with Dinucleating PNNP Ligand:&#x00A0;
 Dynamic and Diverse M&#x00B7;&#x00B7;&#x00B7;M Interactions in
 [(\m-X)Rh2(PNNP)(CO)2]n+and [(\m4-X)Rh4(PNNP)2(CO)4]n+[X = H, O,
 C&#x22EE;C&#x2212;R, R&#x2212;C&#x22EE;C&#x2212;R, C&#x22EE;C, CHCH2,
 SMe2;n= 0, 1:&#x00A0; PNNP = 3,5-bis(diphenylphosphinomethyl)pyrazolato]
;
_journal_issue 1
_journal_name_full Organometallics
_journal_page_first 163
_journal_paper_doi 10.1021/om049427v
_journal_volume 24
_journal_year 2005
_chemical_formula_moiety 'C33 H26 N2 O2 P2 Rh2 '
_chemical_formula_sum 'C33 H26 N2 O2 P2 Rh2'
_chemical_formula_weight 750.34
_space_group_IT_number 14
_symmetry_cell_setting monoclinic
_symmetry_Int_Tables_number 14
_symmetry_space_group_name_Hall '-P 2ybc'
_symmetry_space_group_name_H-M 'P 1 21/c 1'
_cell_angle_alpha 90
_cell_angle_beta 91.523(3)
_cell_angle_gamma 90
_cell_formula_units_Z 4
_cell_length_a 11.9921(4)
_cell_length_b 14.4141(8)
_cell_length_c 17.4658(9)
_cell_measurement_reflns_used 21254
_cell_measurement_temperature 213.2
_cell_measurement_theta_max 27.5
_cell_measurement_theta_min 1.4
_cell_volume 3018.0(2)
_computing_cell_refinement PROCESS-AUTO
_computing_data_collection PROCESS-AUTO
_computing_data_reduction 'teXsan Ver. 1.11'
_computing_publication_material 'teXsan Ver. 1.11'
_computing_structure_refinement SHELXL97
_computing_structure_solution SHELXS86
_diffrn_detector_area_resol_mean 10.00
_diffrn_measurement_device_type 'Rigaku RAXIS-IV Imaging Plate'
_diffrn_measurement_method \w
_diffrn_radiation_type 'Mo K\a'
_diffrn_radiation_wavelength 0.7107
_diffrn_reflns_av_R_equivalents 0.000
_diffrn_reflns_limit_h_max 14
_diffrn_reflns_limit_h_min 0
_diffrn_reflns_limit_k_max 18
_diffrn_reflns_limit_k_min 0
_diffrn_reflns_limit_l_max 22
_diffrn_reflns_limit_l_min -22
_diffrn_reflns_number 23371
_diffrn_reflns_theta_max 27.49
_exptl_absorpt_coefficient_mu 1.230
_exptl_absorpt_correction_T_max 0.884
_exptl_absorpt_correction_T_min 0.722
_exptl_absorpt_correction_type multi-scan
_exptl_absorpt_process_details '(Higashi, 1995)'
_exptl_crystal_colour yellow
_exptl_crystal_density_diffrn 1.651
_exptl_crystal_density_method 'not measured'
_exptl_crystal_description prismatic
_exptl_crystal_size_max 0.500
_exptl_crystal_size_mid 0.400
_exptl_crystal_size_min 0.100
_refine_diff_density_max 0.41
_refine_diff_density_min -1.49
_refine_ls_extinction_coef 0.0000
_refine_ls_extinction_expression Fc^*^=kFc[1+0.001xFc^2^\l^3^/sin(2\q)]^-1/4^
_refine_ls_extinction_method SHELXL
_refine_ls_goodness_of_fit_ref 0.791
_refine_ls_number_parameters 374
_refine_ls_number_reflns 5768
_refine_ls_R_factor_gt 0.0311
_refine_ls_shift/su_max -0.0020
_refine_ls_structure_factor_coef Fsqd
_refine_ls_weighting_details 'w = 1/[\s^2^(Fo^2^) + (0.1000P)^2^+0.0000P] where P=(Fo^2^+2Fc^2^)/3'
_refine_ls_weighting_scheme calc
_refine_ls_wR_factor_ref 0.0960
_reflns_number_gt 5768
_reflns_number_total 6234
_reflns_threshold_expression >2.0sigma(I)
_cod_data_source_file om049427vsi20040726_024341.cif
_cod_data_source_block compound_2a
_cod_original_formula_sum 'C33 H26 N2 O2 P2 Rh2 '
_cod_database_code 4075768

loop_
_symmetry_equiv_pos_as_xyz
x,y,z
-x,1/2+y,1/2-z
-x,-y,-z
x,1/2-y,1/2+z

loop_
_atom_site_label
_atom_site_type_symbol
_atom_site_fract_x
_atom_site_fract_y
_atom_site_fract_z
_atom_site_U_iso_or_equiv
_atom_site_adp_type
_atom_site_occupancy
_atom_site_calc_flag
Rh(1) Rh 0.26721(1) 0.63964(1) 0.19880(1) 0.02444(8) Uani 1.00 d
Rh(2) Rh 0.48698(1) 0.66497(1) 0.35593(1) 0.02460(8) Uani 1.00 d
P(1) P 0.22200(5) 0.71748(4) 0.08848(3) 0.0269(1) Uani 1.00 d
P(2) P 0.62217(5) 0.76733(4) 0.37901(3) 0.0303(1) Uani 1.00 d
O(01) O 0.0809(2) 0.5044(2) 0.1927(1) 0.0547(6) Uani 1.00 d
O(02) O 0.5993(2) 0.5529(2) 0.4776(1) 0.0661(7) Uani 1.00 d
N(1) N 0.3849(2) 0.7406(1) 0.2048(1) 0.0258(4) Uani 1.00 d
N(2) N 0.4551(2) 0.7546(1) 0.2661(1) 0.0271(4) Uani 1.00 d
C(1) C 0.3227(2) 0.5923(2) 0.3025(1) 0.0275(4) Uani 1.00 d
C(01) C 0.1539(2) 0.5558(2) 0.1943(1) 0.0345(5) Uani 1.00 d
C(2) C 0.3416(2) 0.5627(2) 0.3666(2) 0.0326(5) Uani 1.00 d
C(02) C 0.5495(2) 0.5946(2) 0.4322(2) 0.0387(6) Uani 1.00 d
C(11) C 0.3990(2) 0.8093(2) 0.1540(1) 0.0299(5) Uani 1.00 d
C(12) C 0.4786(2) 0.8708(2) 0.1829(2) 0.0353(5) Uani 1.00 d
C(13) C 0.5121(2) 0.8334(2) 0.2532(2) 0.0319(5) Uani 1.00 d
C(14) C 0.3354(2) 0.8041(2) 0.0789(1) 0.0336(5) Uani 1.00 d
C(15) C 0.5942(3) 0.8656(2) 0.3135(2) 0.0460(7) Uani 1.00 d
C(21) C 0.0961(2) 0.7880(2) 0.0914(1) 0.0327(5) Uani 1.00 d
C(22) C 0.0399(3) 0.7946(3) 0.1597(2) 0.0518(8) Uani 1.00 d
C(23) C -0.0543(3) 0.8491(3) 0.1652(2) 0.069(1) Uani 1.00 d
C(24) C -0.0946(3) 0.8967(3) 0.1024(2) 0.0613(9) Uani 1.00 d
C(25) C -0.0397(3) 0.8907(3) 0.0342(2) 0.0594(9) Uani 1.00 d
C(26) C 0.0555(3) 0.8373(2) 0.0287(2) 0.0467(7) Uani 1.00 d
C(31) C 0.2116(2) 0.6567(2) -0.0032(1) 0.0302(5) Uani 1.00 d
C(32) C 0.1616(3) 0.5694(2) -0.0048(2) 0.0474(7) Uani 1.00 d
C(33) C 0.1515(3) 0.5192(2) -0.0724(2) 0.0588(9) Uani 1.00 d
C(34) C 0.1936(3) 0.5551(3) -0.1387(2) 0.0520(8) Uani 1.00 d
C(35) C 0.2424(2) 0.6409(3) -0.1384(2) 0.0494(8) Uani 1.00 d
C(36) C 0.2520(2) 0.6926(2) -0.0710(2) 0.0389(6) Uani 1.00 d
C(41) C 0.6241(2) 0.8135(2) 0.4761(2) 0.0352(5) Uani 1.00 d
C(42) C 0.5354(3) 0.8694(2) 0.4987(2) 0.0466(7) Uani 1.00 d
C(43) C 0.5264(3) 0.8950(2) 0.5743(2) 0.0586(9) Uani 1.00 d
C(44) C 0.6024(4) 0.8657(3) 0.6282(2) 0.0613(9) Uani 1.00 d
C(45) C 0.6899(3) 0.8107(3) 0.6075(2) 0.0584(8) Uani 1.00 d
C(46) C 0.7009(3) 0.7835(2) 0.5314(2) 0.0446(6) Uani 1.00 d
C(51) C 0.7639(2) 0.7323(2) 0.3620(1) 0.0373(6) Uani 1.00 d
C(52) C 0.8515(2) 0.7948(3) 0.3752(2) 0.0476(7) Uani 1.00 d
C(53) C 0.9607(3) 0.7677(3) 0.3618(2) 0.062(1) Uani 1.00 d
C(54) C 0.9826(3) 0.6810(4) 0.3352(2) 0.065(1) Uani 1.00 d
C(55) C 0.8971(3) 0.6183(3) 0.3210(2) 0.0593(9) Uani 1.00 d
C(56) C 0.7873(2) 0.6440(3) 0.3345(2) 0.0473(7) Uani 1.00 d
H(1) H 0.339(2) 0.528(2) 0.408(1) 0.02307(8) Uiso 1.00 calc
H(2) H 0.5033 0.9271 0.1593 0.0420 Uiso 1.00 calc
H(3) H 0.3849 0.7848 0.0395 0.0411 Uiso 1.00 calc
H(4) H 0.3054 0.8629 0.0655 0.0411 Uiso 1.00 calc
H(5) H 0.5660 0.9169 0.3408 0.0548 Uiso 1.00 calc
H(6) H 0.6625 0.8840 0.2900 0.0548 Uiso 1.00 calc
H(7) H 0.0684 0.7599 0.2034 0.0626 Uiso 1.00 calc
H(8) H -0.0915 0.8528 0.2142 0.0883 Uiso 1.00 calc
H(9) H -0.1619 0.9334 0.1038 0.0729 Uiso 1.00 calc
H(10) H -0.0682 0.9225 -0.0101 0.0719 Uiso 1.00 calc
H(11) H 0.0952 0.8362 -0.0184 0.0560 Uiso 1.00 calc
H(12) H 0.1345 0.5434 0.0419 0.0594 Uiso 1.00 calc
H(13) H 0.1139 0.4601 -0.0733 0.0684 Uiso 1.00 calc
H(14) H 0.1892 0.5199 -0.1857 0.0623 Uiso 1.00 calc
H(15) H 0.2708 0.6664 -0.1849 0.0584 Uiso 1.00 calc
H(16) H 0.2859 0.7535 -0.0710 0.0462 Uiso 1.00 calc
H(17) H 0.4819 0.8894 0.4604 0.0590 Uiso 1.00 calc
H(18) H 0.4653 0.9355 0.5877 0.0682 Uiso 1.00 calc
H(19) H 0.5952 0.8831 0.6817 0.0758 Uiso 1.00 calc
H(20) H 0.7455 0.7897 0.6450 0.0720 Uiso 1.00 calc
H(21) H 0.7615 0.7438 0.5170 0.0548 Uiso 1.00 calc
H(22) H 0.8360 0.8570 0.3932 0.0597 Uiso 1.00 calc
H(23) H 1.0207 0.8110 0.3715 0.0777 Uiso 1.00 calc
H(24) H 1.0581 0.6629 0.3250 0.0744 Uiso 1.00 calc
H(25) H 0.9132 0.5559 0.3027 0.0734 Uiso 1.00 calc
H(26) H 0.7280 0.6007 0.3243 0.0558 Uiso 1.00 calc

loop_
_atom_site_aniso_label
_atom_site_aniso_U_11
_atom_site_aniso_U_22
_atom_site_aniso_U_33
_atom_site_aniso_U_12
_atom_site_aniso_U_13
_atom_site_aniso_U_23
Rh(1) 0.0243(1) 0.0261(1) 0.0227(1) -0.00379(5) -0.00247(7) 0.00236(6)
Rh(2) 0.0238(1) 0.0249(1) 0.0248(1) -0.00367(6) -0.00416(8) 0.00404(6)
P(1) 0.0268(3) 0.0313(3) 0.0223(3) -0.0020(2) -0.0030(2) 0.0021(2)
P(2) 0.0290(3) 0.0332(3) 0.0283(3) -0.0099(2) -0.0064(2) 0.0044(2)
O(01) 0.057(1) 0.055(1) 0.052(1) -0.032(1) -0.0043(10) 0.004(1)
O(02) 0.062(1) 0.067(2) 0.068(1) -0.019(1) -0.032(1) 0.040(1)
N(1) 0.0262(9) 0.0267(10) 0.0244(9) -0.0050(7) -0.0041(7) 0.0051(7)
N(2) 0.0274(9) 0.0280(10) 0.0256(9) -0.0053(7) -0.0054(7) 0.0020(7)
C(1) 0.027(1) 0.023(1) 0.032(1) -0.0046(8) -0.0017(8) 0.0021(9)
C(01) 0.036(1) 0.040(1) 0.028(1) -0.0060(10) -0.0038(9) 0.0017(10)
C(2) 0.027(1) 0.035(1) 0.035(1) -0.0097(9) -0.0061(9) 0.012(1)
C(02) 0.037(1) 0.039(1) 0.040(1) -0.014(1) -0.011(1) 0.011(1)
C(11) 0.032(1) 0.027(1) 0.030(1) -0.0037(9) -0.0019(9) 0.0065(9)
C(12) 0.039(1) 0.033(1) 0.034(1) -0.0093(9) -0.0089(10) 0.0085(10)
C(13) 0.034(1) 0.027(1) 0.034(1) -0.0082(8) -0.0063(9) 0.0063(9)
C(14) 0.036(1) 0.037(1) 0.027(1) -0.0071(10) -0.0039(9) 0.0073(10)
C(15) 0.054(2) 0.036(1) 0.046(2) -0.020(1) -0.023(1) 0.012(1)
C(21) 0.034(1) 0.034(1) 0.030(1) 0.0008(9) -0.0035(9) -0.0042(10)
C(22) 0.056(2) 0.065(2) 0.035(1) 0.020(2) 0.005(1) 0.002(1)
C(23) 0.073(3) 0.088(3) 0.047(2) 0.037(2) 0.012(2) -0.007(2)
C(24) 0.056(2) 0.066(2) 0.062(2) 0.028(2) 0.000(2) -0.012(2)
C(25) 0.059(2) 0.065(2) 0.054(2) 0.024(2) -0.013(1) 0.001(2)
C(26) 0.048(2) 0.056(2) 0.035(1) 0.014(1) -0.004(1) 0.003(1)
C(31) 0.027(1) 0.038(1) 0.026(1) 0.0024(8) -0.0017(9) -0.0012(9)
C(32) 0.070(2) 0.041(2) 0.031(1) -0.008(1) -0.002(1) 0.001(1)
C(33) 0.086(3) 0.044(2) 0.046(2) -0.010(2) -0.009(2) -0.009(1)
C(34) 0.055(2) 0.065(2) 0.035(1) 0.011(1) -0.005(1) -0.018(1)
C(35) 0.031(1) 0.092(3) 0.026(1) -0.003(1) 0.0023(10) -0.009(1)
C(36) 0.030(1) 0.058(2) 0.029(1) -0.012(1) -0.0006(9) -0.001(1)
C(41) 0.035(1) 0.034(1) 0.035(1) -0.0115(9) -0.0008(10) 0.000(1)
C(42) 0.044(2) 0.041(2) 0.055(2) -0.007(1) 0.003(1) -0.004(1)
C(43) 0.059(2) 0.046(2) 0.071(2) -0.013(1) 0.025(2) -0.014(2)
C(44) 0.073(2) 0.070(2) 0.042(2) -0.027(2) 0.016(2) -0.013(2)
C(45) 0.075(2) 0.068(2) 0.032(1) -0.016(2) -0.003(1) -0.003(1)
C(46) 0.049(2) 0.055(2) 0.030(1) -0.006(1) -0.002(1) 0.001(1)
C(51) 0.030(1) 0.059(2) 0.023(1) -0.011(1) 0.0000(9) 0.003(1)
C(52) 0.036(1) 0.069(2) 0.038(1) -0.019(1) -0.002(1) 0.004(1)
C(53) 0.035(2) 0.104(3) 0.048(2) -0.020(2) 0.006(1) 0.004(2)
C(54) 0.029(2) 0.130(4) 0.036(2) -0.001(2) 0.004(1) -0.003(2)
C(55) 0.043(2) 0.095(3) 0.040(2) 0.010(2) 0.001(1) -0.019(2)
C(56) 0.033(2) 0.074(2) 0.035(1) -0.004(1) -0.002(1) -0.011(1)

loop_
_atom_type_symbol
_atom_type_description
_atom_type_scat_dispersion_real
_atom_type_scat_dispersion_imag
_atom_type_scat_source
C C 0.003 0.002
;International Tables for Crystallography
(1992, Vol. C, Tables 4.2.6.8 and 6.1.1.4)
;
H H 0.000 0.000
;International Tables for Crystallography
(1992, Vol. C, Table 6.1.1.4)
;
O O 0.011 0.006
;International Tables for Crystallography
(1992, Vol. C, Tables 4.2.6.8 and 6.1.1.4)
;
N N 0.006 0.003
;International Tables for Crystallography
(1992, Vol. C, Tables 4.2.6.8 and 6.1.1.4)
;
Rh Rh -1.118 0.919
;International Tables for Crystallography
(1992, Vol. C, Tables 4.2.6.8 and 6.1.1.4)
;
P P 0.102 0.094
;International Tables for Crystallography
(1992, Vol. C, Tables 4.2.6.8 and 6.1.1.4)
;

loop_
_geom_angle_atom_site_label_1
_geom_angle_atom_site_label_2
_geom_angle_atom_site_label_3
_geom_angle
_geom_angle_publ_flag
P(1) Rh(1) N(1) 80.80(5) yes
P(1) Rh(1) C(1) 169.37(7) yes
P(1) Rh(1) C(01) 97.46(8) yes
N(1) Rh(1) C(1) 89.10(8) yes
N(1) Rh(1) C(01) 175.77(10) yes
C(1) Rh(1) C(01) 92.4(1) yes
P(2) Rh(2) N(2) 80.88(5) yes
P(2) Rh(2) C(1) 161.59(6) yes
P(2) Rh(2) C(2) 164.70(7) yes
P(2) Rh(2) C(02) 87.31(9) yes
N(2) Rh(2) C(1) 80.99(8) yes
N(2) Rh(2) C(2) 109.79(8) yes
N(2) Rh(2) C(02) 166.24(10) yes
C(1) Rh(2) C(2) 29.89(8) yes
C(1) Rh(2) C(02) 111.1(1) yes
C(2) Rh(2) C(02) 83.2(1) yes
Rh(1) P(1) C(14) 104.40(8) yes
Rh(1) P(1) C(21) 115.42(8) yes
Rh(1) P(1) C(31) 120.88(8) yes
C(14) P(1) C(21) 103.7(1) yes
C(14) P(1) C(31) 106.0(1) yes
C(21) P(1) C(31) 104.8(1) yes
Rh(2) P(2) C(15) 106.11(10) yes
Rh(2) P(2) C(41) 113.77(9) yes
Rh(2) P(2) C(51) 118.03(10) yes
C(15) P(2) C(41) 107.1(1) yes
C(15) P(2) C(51) 105.6(1) yes
C(41) P(2) C(51) 105.5(1) yes
Rh(1) N(1) N(2) 124.3(1) yes
Rh(1) N(1) C(11) 126.5(1) yes
N(2) N(1) C(11) 108.9(2) yes
Rh(2) N(2) N(1) 127.2(1) yes
Rh(2) N(2) C(13) 124.8(2) yes
N(1) N(2) C(13) 107.5(2) yes
Rh(1) C(1) Rh(2) 116.5(1) yes
Rh(1) C(1) C(2) 171.7(2) yes
Rh(2) C(1) C(2) 70.3(1) yes
Rh(1) C(01) O(01) 178.1(2) yes
Rh(2) C(2) C(1) 79.8(2) yes
Rh(2) C(02) O(02) 173.1(3) yes
N(1) C(11) C(12) 109.2(2) yes
N(1) C(11) C(14) 118.0(2) yes
C(12) C(11) C(14) 132.7(2) yes
C(11) C(12) C(13) 104.7(2) yes
N(2) C(13) C(12) 109.8(2) yes
N(2) C(13) C(15) 118.1(2) yes
C(12) C(13) C(15) 132.1(2) yes
P(1) C(14) C(11) 108.1(2) yes
P(2) C(15) C(13) 107.6(2) yes
P(1) C(21) C(22) 118.9(2) yes
P(1) C(21) C(26) 122.6(2) yes
C(22) C(21) C(26) 118.5(3) yes
C(21) C(22) C(23) 120.9(3) yes
C(22) C(23) C(24) 120.1(3) yes
C(23) C(24) C(25) 119.6(3) yes
C(24) C(25) C(26) 120.6(3) yes
C(21) C(26) C(25) 120.3(3) yes
P(1) C(31) C(32) 118.1(2) yes
P(1) C(31) C(36) 123.4(2) yes
C(32) C(31) C(36) 118.5(2) yes
C(31) C(32) C(33) 121.0(3) yes
C(32) C(33) C(34) 119.7(3) yes
C(33) C(34) C(35) 120.2(3) yes
C(34) C(35) C(36) 120.7(3) yes
C(31) C(36) C(35) 119.8(3) yes
P(2) C(41) C(42) 118.8(2) yes
P(2) C(41) C(46) 121.8(2) yes
C(42) C(41) C(46) 118.6(3) yes
C(41) C(42) C(43) 120.2(3) yes
C(42) C(43) C(44) 120.9(3) yes
C(43) C(44) C(45) 119.9(3) yes
C(44) C(45) C(46) 120.5(3) yes
C(41) C(46) C(45) 119.8(3) yes
P(2) C(51) C(52) 119.9(2) yes
P(2) C(51) C(56) 120.8(2) yes
C(52) C(51) C(56) 119.3(2) yes
C(51) C(52) C(53) 119.8(3) yes
C(52) C(53) C(54) 120.4(3) yes
C(53) C(54) C(55) 120.8(3) yes
C(54) C(55) C(56) 119.6(4) yes
C(51) C(56) C(55) 120.1(3) yes

loop_
_geom_bond_atom_site_label_1
_geom_bond_atom_site_label_2
_geom_bond_distance
_geom_bond_publ_flag
Rh(1) P(1) 2.2825(6) yes
Rh(1) N(1) 2.028(2) yes
Rh(1) C(1) 2.030(2) yes
Rh(1) C(01) 1.819(3) yes
Rh(2) P(2) 2.2210(6) yes
Rh(2) N(2) 2.061(2) yes
Rh(2) C(1) 2.399(2) yes
Rh(2) C(2) 2.294(2) yes
Rh(2) C(02) 1.820(3) yes
P(1) C(14) 1.857(3) yes
P(1) C(21) 1.822(3) yes
P(1) C(31) 1.826(3) yes
P(2) C(15) 1.846(3) yes
P(2) C(41) 1.822(3) yes
P(2) C(51) 1.806(3) yes
O(01) C(01) 1.147(4) yes
O(02) C(02) 1.150(4) yes
N(1) N(2) 1.360(3) yes
N(1) C(11) 1.343(3) yes
N(2) C(13) 1.347(3) yes
C(1) C(2) 1.215(3) yes
C(11) C(12) 1.388(4) yes
C(11) C(14) 1.502(3) yes
C(12) C(13) 1.391(4) yes
C(13) C(15) 1.496(4) yes
C(21) C(22) 1.390(4) yes
C(21) C(26) 1.383(4) yes
C(22) C(23) 1.382(5) yes
C(23) C(24) 1.369(5) yes
C(24) C(25) 1.378(5) yes
C(25) C(26) 1.382(5) yes
C(31) C(32) 1.395(4) yes
C(31) C(36) 1.391(4) yes
C(32) C(33) 1.387(4) yes
C(33) C(34) 1.376(5) yes
C(34) C(35) 1.369(5) yes
C(35) C(36) 1.396(4) yes
C(41) C(42) 1.400(4) yes
C(41) C(46) 1.387(4) yes
C(42) C(43) 1.377(5) yes
C(43) C(44) 1.361(5) yes
C(44) C(45) 1.372(6) yes
C(45) C(46) 1.394(4) yes
C(51) C(52) 1.399(4) yes
C(51) C(56) 1.391(5) yes
C(52) C(53) 1.392(4) yes
C(53) C(54) 1.362(7) yes
C(54) C(55) 1.385(6) yes
C(55) C(56) 1.393(4) yes

loop_
_geom_contact_atom_site_label_1
_geom_contact_atom_site_label_2
_geom_contact_distance
_geom_contact_site_symmetry_2
O(01) C(52) 3.352(4) 2_645
O(01) C(23) 3.363(5) 2_545
O(01) C(33) 3.463(4) 3_565
O(01) C(34) 3.506(4) 3_565
O(01) C(53) 3.573(5) 2_645
O(01) C(55) 3.583(4) 1_455
O(02) O(02) 2.950(5) 3_666
O(02) C(02) 3.214(4) 3_666
O(02) C(2) 3.253(4) 3_666
N(1) C(44) 3.335(4) 4_564
N(1) C(43) 3.478(4) 4_564
N(2) C(35) 3.432(4) 4_565
N(2) C(44) 3.486(4) 4_564
C(11) C(44) 3.546(5) 4_564
C(22) C(54) 3.557(5) 1_455
C(25) C(25) 3.510(8) 3_575
C(26) C(53) 3.451(5) 4_464
C(26) C(54) 3.479(4) 4_464
